data_2021370
loop_
_publ_author_name
'Sharma, Anamika'
'Zamisa, Sizwe J.'
'Noki, Sikabwe'
'Almarhoon, Zainab'
'El-Faham, Ayman'
'de la Torre, Beatriz G.'
'Albericio, Fernando'

_publ_section_title
;
 Crystal structure, spectroscopic studies and theoretical studies of
 thiobarbituric acid derivatives: understanding the hydrogen-bonding
 patterns
;
_journal_coeditor_code FP3065
_journal_issue 12
_journal_name_full 'Acta Crystallographica Section C'
_journal_page_first
;
;
_journal_paper_doi 10.1107/S2053229618015516
_journal_volume 74
_journal_year 2018
_chemical_formula_iupac 'C16 H19 N3 O2 S2'
_chemical_formula_moiety 'C16 H19 N3 O2 S2'
_chemical_formula_sum 'C16 H19 N3 O2 S2'
_chemical_formula_weight 349.46
_chemical_name_systematic 1,3-Diethyl-4,6-dioxo-2-thioxo-<i.N</i>-(<i>p</i>-tolyl)hexahydropyrimidine-5-carbothioamide
_space_group_crystal_system monoclinic
_space_group_IT_number 14
_space_group_name_Hall '-P 2ybc'
_space_group_name_H-M_alt 'P 1 21/c 1'
_symmetry_space_group_name_Hall '-P 2ybc'
_symmetry_space_group_name_H-M 'P 1 21/c 1'
_atom_sites_solution_hydrogens geom
_audit_creation_method SHELXL2016
_cell_angle_alpha 90
_cell_angle_beta 95.6560(10)
_cell_angle_gamma 90
_cell_formula_units_Z 4
_cell_length_a 4.8156(2)
_cell_length_b 21.7395(7)
_cell_length_c 15.1912(5)
_cell_measurement_reflns_used 9954
_cell_measurement_temperature 100(2)
_cell_measurement_theta_max 28.56
_cell_measurement_theta_min 2.31
_cell_volume 1582.60(10)
_computing_cell_refinement
;
SAINT-Plus (Bruker, 2008)
;
_computing_data_collection
;
APEX2 (Bruker, 2008)
;
_computing_data_reduction
;
SAINT-Plus and XPREP (Bruker, 2008)
;
_computing_molecular_graphics
;
ORTEP-3 (Farrugia, 2012)
;
_computing_publication_material
;
WinGX (Farrugia, 2012)
;
_computing_structure_refinement
;
SHELXL2016 (Sheldrick, 2015b)
;
_computing_structure_solution
;
SHELXT (Sheldrick, 2015a)
;
_diffrn_ambient_temperature 100(2)
_diffrn_measured_fraction_theta_full 0.999
_diffrn_measured_fraction_theta_max 0.990
_diffrn_measurement_device_type 'Bruker APEXII CCD'
_diffrn_measurement_method '\f and \w scans'
_diffrn_radiation_monochromator graphite
_diffrn_radiation_source 'sealed tube'
_diffrn_radiation_type MoK\a
_diffrn_radiation_wavelength 0.71073
_diffrn_reflns_av_R_equivalents 0.0273
_diffrn_reflns_av_unetI/netI 0.0223
_diffrn_reflns_limit_h_max 6
_diffrn_reflns_limit_h_min -6
_diffrn_reflns_limit_k_max 29
_diffrn_reflns_limit_k_min -28
_diffrn_reflns_limit_l_max 20
_diffrn_reflns_limit_l_min -16
_diffrn_reflns_number 25387
_diffrn_reflns_theta_full 25.242
_diffrn_reflns_theta_max 28.660
_diffrn_reflns_theta_min 1.874
_exptl_absorpt_coefficient_mu 0.350
_exptl_absorpt_correction_T_max 0.976
_exptl_absorpt_correction_T_min 0.925
_exptl_absorpt_correction_type multi-scan
_exptl_absorpt_process_details
;
(SADABS; Bruker, 2012)
;
_exptl_crystal_colour yellow
_exptl_crystal_density_diffrn 1.467
_exptl_crystal_description rod
_exptl_crystal_F_000 736
_exptl_crystal_size_max 0.190
_exptl_crystal_size_mid 0.120
_exptl_crystal_size_min 0.110
_refine_diff_density_max 0.380
_refine_diff_density_min -0.254
_refine_ls_extinction_method none
_refine_ls_goodness_of_fit_ref 1.041
_refine_ls_hydrogen_treatment constr
_refine_ls_matrix_type full
_refine_ls_number_parameters 212
_refine_ls_number_reflns 4036
_refine_ls_number_restraints 0
_refine_ls_restrained_S_all 1.041
_refine_ls_R_factor_all 0.0395
_refine_ls_R_factor_gt 0.0306
_refine_ls_shift/su_max 0.003
_refine_ls_shift/su_mean 0.000
_refine_ls_structure_factor_coef Fsqd
_refine_ls_weighting_details 'w=1/[\s^2^(Fo^2^)+(0.0319P)^2^+0.9919P] where P=(Fo^2^+2Fc^2^)/3'
_refine_ls_weighting_scheme calc
_refine_ls_wR_factor_gt 0.0732
_refine_ls_wR_factor_ref 0.0776
_reflns_number_gt 3430
_reflns_number_total 4036
_reflns_threshold_expression 'I > 2\s(I)'
_cod_data_source_file fp3065sup1.cif
_cod_data_source_block A13
_cod_original_cell_volume 1582.61(10)
_cod_database_code 2021370
_shelx_space_group_comment
;
The symmetry employed for this shelxl refinement is uniquely defined
by the following loop, which should always be used as a source of
symmetry information in preference to the above space-group names.
They are only intended as comments.
;
_shelx_estimated_absorpt_t_min 0.937
_shelx_estimated_absorpt_t_max 0.963

loop_
_space_group_symop_operation_xyz
'x, y, z'
'-x, y+1/2, -z+1/2'
'-x, -y, -z'
'x, -y-1/2, z-1/2'

loop_
_atom_site_type_symbol
_atom_site_label
_atom_site_fract_x
_atom_site_fract_y
_atom_site_fract_z
_atom_site_U_iso_or_equiv
_atom_site_adp_type
_atom_site_calc_flag
_atom_site_occupancy
C C1 0.6364(3) 0.05024(7) 1.11011(9) 0.0200(3) Uani d 1
H H1A 0.444617 0.059313 1.122381 0.030 Uiso calc 1
H H1B 0.738110 0.031661 1.162536 0.030 Uiso calc 1
H H1C 0.633537 0.021547 1.060273 0.030 Uiso calc 1
C C2 0.7801(3) 0.10933(6) 1.08713(9) 0.0165(3) Uani d 1
H H2B 0.802275 0.136248 1.139925 0.020 Uiso calc 1
H H2C 0.968596 0.099599 1.070263 0.020 Uiso calc 1
C C3 0.4240(3) 0.18473(6) 1.03472(8) 0.0130(2) Uani d 1
C C4 0.2647(3) 0.21854(6) 0.96914(8) 0.0122(2) Uani d 1
C C5 0.0575(3) 0.26444(6) 0.99080(8) 0.0124(2) Uani d 1
C C6 -0.2913(3) 0.33867(6) 0.91476(8) 0.0132(3) Uani d 1
C C7 -0.4266(3) 0.34618(6) 0.82949(9) 0.0153(3) Uani d 1
H H7 -0.379058 0.320332 0.782841 0.018 Uiso calc 1
C C8 -0.6294(3) 0.39103(6) 0.81270(9) 0.0166(3) Uani d 1
H H8 -0.719285 0.395317 0.754494 0.020 Uiso calc 1
C C9 -0.7045(3) 0.43003(6) 0.87935(9) 0.0159(3) Uani d 1
C C10 -0.9212(3) 0.47956(7) 0.86014(10) 0.0200(3) Uani d 1
H H10A -1.107692 0.461102 0.855538 0.030 Uiso calc 1
H H10B -0.891626 0.499911 0.804258 0.030 Uiso calc 1
H H10C -0.904996 0.509862 0.908134 0.030 Uiso calc 1
C C11 0.6700(3) 0.12958(6) 0.92701(9) 0.0132(2) Uani d 1
C C12 0.5668(3) 0.15332(6) 0.76841(8) 0.0148(3) Uani d 1
H H12A 0.767628 0.145225 0.764691 0.018 Uiso calc 1
H H12B 0.516924 0.191291 0.734493 0.018 Uiso calc 1
C C13 0.3974(3) 0.09994(7) 0.72690(9) 0.0184(3) Uani d 1
H H13A 0.453484 0.061833 0.758223 0.028 Uiso calc 1
H H13B 0.431028 0.096098 0.664552 0.028 Uiso calc 1
H H13C 0.198559 0.107472 0.731147 0.028 Uiso calc 1
C C14 0.3072(3) 0.20499(6) 0.87829(8) 0.0124(2) Uani d 1
C C15 -0.5709(3) 0.42136(6) 0.96368(9) 0.0187(3) Uani d 1
H H15 -0.621330 0.446804 1.010404 0.022 Uiso calc 1
C C16 -0.3657(3) 0.37673(6) 0.98239(9) 0.0183(3) Uani d 1
H H16 -0.277263 0.372309 1.040768 0.022 Uiso calc 1
N N1 0.6200(2) 0.14275(5) 1.01321(7) 0.0132(2) Uani d 1
N N2 -0.0813(2) 0.29283(5) 0.92183(7) 0.0134(2) Uani d 1
H H2A -0.032193 0.280534 0.870382 0.016 Uiso calc 1
N N3 0.5180(2) 0.16309(5) 0.86255(7) 0.0125(2) Uani d 1
O O1 0.1706(2) 0.22802(4) 0.81289(6) 0.0156(2) Uani d 1
O O2 0.4004(2) 0.18827(4) 1.11873(6) 0.0158(2) Uani d 1
H H2 0.282227 0.215350 1.127983 0.024 Uiso calc 1
S S1 0.90026(7) 0.07630(2) 0.90407(2) 0.01698(9) Uani d 1
S S2 -0.00427(8) 0.27972(2) 1.09736(2) 0.01633(9) Uani d 1

loop_
_atom_site_aniso_label
_atom_site_aniso_U_11
_atom_site_aniso_U_22
_atom_site_aniso_U_33
_atom_site_aniso_U_12
_atom_site_aniso_U_13
_atom_site_aniso_U_23
C1 0.0230(8) 0.0181(7) 0.0185(7) 0.0025(6) 0.0010(6) 0.0038(5)
C2 0.0157(7) 0.0187(7) 0.0143(6) 0.0026(5) -0.0029(5) 0.0022(5)
C3 0.0126(6) 0.0126(6) 0.0137(6) -0.0027(5) 0.0009(5) 0.0000(5)
C4 0.0134(6) 0.0123(6) 0.0108(5) -0.0010(5) 0.0011(5) -0.0007(4)
C5 0.0133(6) 0.0116(6) 0.0125(6) -0.0027(5) 0.0015(5) -0.0009(4)
C6 0.0134(6) 0.0121(6) 0.0143(6) 0.0003(5) 0.0023(5) 0.0002(5)
C7 0.0170(7) 0.0159(6) 0.0129(6) -0.0007(5) 0.0016(5) -0.0012(5)
C8 0.0167(7) 0.0172(6) 0.0151(6) -0.0008(5) -0.0015(5) 0.0009(5)
C9 0.0133(6) 0.0145(6) 0.0201(6) -0.0016(5) 0.0027(5) 0.0025(5)
C10 0.0165(7) 0.0179(7) 0.0252(7) 0.0027(5) 0.0008(6) 0.0020(5)
C11 0.0120(6) 0.0121(6) 0.0155(6) -0.0027(5) 0.0018(5) 0.0005(5)
C12 0.0162(7) 0.0174(6) 0.0116(6) 0.0011(5) 0.0053(5) -0.0003(5)
C13 0.0204(7) 0.0205(7) 0.0146(6) -0.0005(5) 0.0034(5) -0.0048(5)
C14 0.0123(6) 0.0113(6) 0.0134(6) -0.0024(5) 0.0011(5) -0.0009(4)
C15 0.0227(7) 0.0169(7) 0.0171(6) 0.0048(6) 0.0046(5) -0.0014(5)
C16 0.0235(7) 0.0183(7) 0.0130(6) 0.0042(6) 0.0005(5) -0.0007(5)
N1 0.0132(6) 0.0134(5) 0.0128(5) 0.0002(4) -0.0004(4) 0.0009(4)
N2 0.0161(6) 0.0138(5) 0.0105(5) 0.0025(4) 0.0019(4) -0.0006(4)
N3 0.0130(6) 0.0133(5) 0.0115(5) -0.0003(4) 0.0023(4) -0.0005(4)
O1 0.0188(5) 0.0169(5) 0.0109(4) 0.0030(4) 0.0004(4) 0.0003(3)
O2 0.0181(5) 0.0188(5) 0.0105(4) 0.0032(4) 0.0011(4) 0.0006(4)
S1 0.01535(17) 0.01646(17) 0.01953(17) 0.00346(12) 0.00381(13) 0.00027(12)
S2 0.02104(18) 0.01790(17) 0.01023(15) 0.00360(13) 0.00249(12) -0.00065(12)

loop_
_atom_type_symbol
_atom_type_description
_atom_type_scat_dispersion_real
_atom_type_scat_dispersion_imag
_atom_type_scat_source
C C 0.0033 0.0016 'International Tables Vol C Tables 4.2.6.8 and 6.1.1.4'
H H 0.0000 0.0000 'International Tables Vol C Tables 4.2.6.8 and 6.1.1.4'
N N 0.0061 0.0033 'International Tables Vol C Tables 4.2.6.8 and 6.1.1.4'
O O 0.0106 0.0060 'International Tables Vol C Tables 4.2.6.8 and 6.1.1.4'
S S 0.1246 0.1234 'International Tables Vol C Tables 4.2.6.8 and 6.1.1.4'

loop_
_geom_angle_atom_site_label_1
_geom_angle_atom_site_label_2
_geom_angle_atom_site_label_3
_geom_angle
C2 C1 H1A 109.5
C2 C1 H1B 109.5
H1A C1 H1B 109.5
C2 C1 H1C 109.5
H1A C1 H1C 109.5
H1B C1 H1C 109.5
N1 C2 C1 111.91(11)
N1 C2 H2B 109.2
C1 C2 H2B 109.2
N1 C2 H2C 109.2
C1 C2 H2C 109.2
H2B C2 H2C 107.9
O2 C3 N1 113.75(11)
O2 C3 C4 124.99(12)
N1 C3 C4 121.24(12)
C3 C4 C14 116.88(12)
C3 C4 C5 122.11(12)
C14 C4 C5 120.98(11)
N2 C5 C4 115.81(11)
N2 C5 S2 122.21(10)
C4 C5 S2 121.98(9)
C16 C6 C7 118.85(12)
C16 C6 N2 126.56(12)
C7 C6 N2 114.56(11)
C8 C7 C6 120.49(12)
C8 C7 H7 119.8
C6 C7 H7 119.8
C7 C8 C9 121.49(12)
C7 C8 H8 119.3
C9 C8 H8 119.3
C15 C9 C8 117.22(13)
C15 C9 C10 121.62(13)
C8 C9 C10 121.16(12)
C9 C10 H10A 109.5
C9 C10 H10B 109.5
H10A C10 H10B 109.5
C9 C10 H10C 109.5
H10A C10 H10C 109.5
H10B C10 H10C 109.5
N3 C11 N1 115.75(11)
N3 C11 S1 122.66(10)
N1 C11 S1 121.58(10)
N3 C12 C13 112.27(11)
N3 C12 H12A 109.2
C13 C12 H12A 109.2
N3 C12 H12B 109.2
C13 C12 H12B 109.2
H12A C12 H12B 107.9
C12 C13 H13A 109.5
C12 C13 H13B 109.5
H13A C13 H13B 109.5
C12 C13 H13C 109.5
H13A C13 H13C 109.5
H13B C13 H13C 109.5
O1 C14 N3 117.45(11)
O1 C14 C4 124.63(12)
N3 C14 C4 117.92(11)
C9 C15 C16 122.49(13)
C9 C15 H15 118.8
C16 C15 H15 118.8
C6 C16 C15 119.45(12)
C6 C16 H16 120.3
C15 C16 H16 120.3
C3 N1 C11 123.34(11)
C3 N1 C2 117.49(11)
C11 N1 C2 119.16(11)
C5 N2 C6 133.01(11)
C5 N2 H2A 113.5
C6 N2 H2A 113.5
C11 N3 C14 124.58(11)
C11 N3 C12 119.10(11)
C14 N3 C12 116.26(10)
C3 O2 H2 109.5

loop_
_geom_bond_atom_site_label_1
_geom_bond_atom_site_label_2
_geom_bond_distance
C1 C2 1.516(2)
C1 H1A 0.9800
C1 H1B 0.9800
C1 H1C 0.9800
C2 N1 1.4876(16)
C2 H2B 0.9900
C2 H2C 0.9900
C3 O2 1.2947(16)
C3 N1 1.3752(17)
C3 C4 1.4038(17)
C4 C14 1.4453(17)
C4 C5 1.4711(18)
C5 N2 1.3370(16)
C5 S2 1.7071(13)
C6 C16 1.3931(18)
C6 C7 1.4011(18)
C6 N2 1.4164(17)
C7 C8 1.3855(19)
C7 H7 0.9500
C8 C9 1.395(2)
C8 H8 0.9500
C9 C15 1.3885(19)
C9 C10 1.5078(19)
C10 H10A 0.9800
C10 H10B 0.9800
C10 H10C 0.9800
C11 N3 1.3726(16)
C11 N1 1.3846(17)
C11 S1 1.6639(14)
C12 N3 1.4874(16)
C12 C13 1.5192(19)
C12 H12A 0.9900
C12 H12B 0.9900
C13 H13A 0.9800
C13 H13B 0.9800
C13 H13C 0.9800
C14 O1 1.2415(16)
C14 N3 1.4019(17)
C15 C16 1.3942(19)
C15 H15 0.9500
C16 H16 0.9500
N2 H2A 0.8800
O2 H2 0.8400

loop_
_geom_hbond_atom_site_label_D
_geom_hbond_atom_site_label_H
_geom_hbond_atom_site_label_A
_geom_hbond_site_symmetry_A
_geom_hbond_distance_DH
_geom_hbond_distance_HA
_geom_hbond_distance_DA
_geom_hbond_angle_DHA
C7 H7 O2 4_465 0.95 2.62 3.3136(16) 130
C13 H13A S1 . 0.98 2.95 3.4766(15) 115
C16 H16 S2 . 0.95 2.51 3.1509(14) 125
N2 H2A O1 . 0.88 1.79 2.5671(15) 147
O2 H2 S2 . 0.84 1.99 2.7802(10) 157

loop_
_geom_torsion_atom_site_label_1
_geom_torsion_atom_site_label_2
_geom_torsion_atom_site_label_3
_geom_torsion_atom_site_label_4
_geom_torsion
O2 C3 C4 C14 -175.61(12)
N1 C3 C4 C14 2.86(19)
O2 C3 C4 C5 2.6(2)
N1 C3 C4 C5 -178.90(12)
C3 C4 C5 N2 -179.38(12)
C14 C4 C5 N2 -1.21(18)
C3 C4 C5 S2 -0.13(18)
C14 C4 C5 S2 178.04(10)
C16 C6 C7 C8 0.5(2)
N2 C6 C7 C8 -177.64(12)
C6 C7 C8 C9 0.2(2)
C7 C8 C9 C15 -1.1(2)
C7 C8 C9 C10 178.74(13)
C3 C4 C14 O1 175.27(12)
C5 C4 C14 O1 -3.0(2)
C3 C4 C14 N3 -4.98(18)
C5 C4 C14 N3 176.76(11)
C8 C9 C15 C16 1.3(2)
C10 C9 C15 C16 -178.54(14)
C7 C6 C16 C15 -0.3(2)
N2 C6 C16 C15 177.58(13)
C9 C15 C16 C6 -0.6(2)
O2 C3 N1 C11 176.97(12)
C4 C3 N1 C11 -1.66(19)
O2 C3 N1 C2 -1.73(17)
C4 C3 N1 C2 179.63(12)
N3 C11 N1 C3 2.49(18)
S1 C11 N1 C3 -177.43(10)
N3 C11 N1 C2 -178.82(11)
S1 C11 N1 C2 1.26(17)
C1 C2 N1 C3 89.70(14)
C1 C2 N1 C11 -89.06(15)
C4 C5 N2 C6 -179.88(13)
S2 C5 N2 C6 0.9(2)
C16 C6 N2 C5 15.8(2)
C7 C6 N2 C5 -166.23(14)
N1 C11 N3 C14 -5.00(18)
S1 C11 N3 C14 174.92(10)
N1 C11 N3 C12 177.82(11)
S1 C11 N3 C12 -2.26(17)
O1 C14 N3 C11 -173.84(12)
C4 C14 N3 C11 6.40(18)
O1 C14 N3 C12 3.41(17)
C4 C14 N3 C12 -176.35(11)
C13 C12 N3 C11 85.26(15)
C13 C12 N3 C14 -92.15(14)

_cod_database_fobs_code 2021370
